data_1530736
loop_
_publ_author_name
'Semiletov, S.A.'
'Pinsker, Z.G.'

_publ_section_title
;
 The electron diffraction analysis of the system of alloys Bi-Se
;
_journal_name_full 'Doklady Akademii Nauk SSSR'
_journal_page_first 1079
_journal_page_last 1082
_journal_volume 100
_journal_year 1955
_chemical_formula_sum 'Bi2 Se3'
_space_group_IT_number 166
_symmetry_space_group_name_Hall '-P 3* 2'
_symmetry_space_group_name_H-M 'R -3 m :R'
_cell_angle_alpha 24.08
_cell_angle_beta 24.08
_cell_angle_gamma 24.08
_cell_formula_units_Z 1
_cell_length_a 9.42
_cell_length_b 9.42
_cell_length_c 9.42
_cell_volume 122.284
_citation_journal_id_ASTM DANKAS
_cod_data_source_file Semiletov_DANKAS_1955_1993.cif
_cod_data_source_block Bi2Se3
_cod_original_cell_volume 122.2844
_cod_original_sg_symbol_Hall '-R 3 2" (-y+z,x+z,-x+y+z)'
_cod_database_code 1530736

loop_
_symmetry_equiv_pos_as_xyz
x,y,z
z,x,y
y,z,x
-y,-x,-z
-z,-y,-x
-x,-z,-y
-x,-y,-z
-z,-x,-y
-y,-z,-x
y,x,z
z,y,x
x,z,y

loop_
_atom_site_label
_atom_site_type_symbol
_atom_site_fract_x
_atom_site_fract_y
_atom_site_fract_z
_atom_site_occupancy
_atom_site_U_iso_or_equiv
Se2 Se-2 0.206 0.206 0.206 1 0.0
Se1 Se-2 0 0 0 1 0.0
Bi1 Bi+3 0.399 0.399 0.399 1 0.0
